data_7055225
loop_
_publ_author_name
'Wang, Xing'
'Xia, Mingjun'
'Li, R. K.'

_publ_section_title
;
 Two potential self-activated orthoborates Cd4NdO(BO3)3and Ca3Nd3(BO3)5:
 growth, crystal structures and optical properties
;
_journal_issue 3
_journal_name_full 'New J. Chem.'
_journal_page_first 2057
_journal_paper_doi 10.1039/C5NJ02710A
_journal_volume 40
_journal_year 2016
_chemical_formula_sum 'B3 Cd4 Nd O10'
_chemical_formula_weight 786.27
_space_group_crystal_system monoclinic
_space_group_IT_number 8
_space_group_name_Hall 'C -2y'
_space_group_name_H-M_alt 'C 1 m 1'
_atom_sites_solution_hydrogens none
_atom_sites_solution_primary direct
_atom_sites_solution_secondary difmap
_audit_creation_method SHELXL-2013
_audit_update_record
;
2015-11-27 deposited with the CCDC.
2015-12-16 downloaded from the CCDC.
;
_cell_angle_alpha 90
_cell_angle_beta 100.268(7)
_cell_angle_gamma 90
_cell_formula_units_Z 2
_cell_length_a 8.0536(14)
_cell_length_b 15.872(2)
_cell_length_c 3.5364(6)
_cell_measurement_reflns_used 720
_cell_measurement_temperature 301
_cell_measurement_theta_max 27.5
_cell_measurement_theta_min 2.6
_cell_volume 444.81(12)
_computing_cell_refinement 'CrystalClear-SM Expert 2.0 r1 (Rigaku, 2009)'
_computing_data_collection 'CrystalClear-SM Expert 2.0 r1 (Rigaku, 2009)'
_computing_data_reduction 'CrystalClear-SM Expert 2.0 r1 (Rigaku, 2009)'
_computing_molecular_graphics Atoms
_computing_publication_material PublCIF
_computing_structure_refinement 'SHELXL-2013 (Sheldrick, 2013)'
_computing_structure_solution 'SHELXS-2013 (Sheldrick, 2013)'
_diffrn_ambient_temperature 301
_diffrn_detector_area_resol_mean 13.6612
_diffrn_measured_fraction_theta_full 1.000
_diffrn_measured_fraction_theta_max 1.000
_diffrn_measurement_device_type
;
Rigaku Mercury375R (2x2 bin mode)
;
_diffrn_measurement_method 'profile data from \w-scans'
_diffrn_radiation_type MoK\a
_diffrn_radiation_wavelength 0.71073
_diffrn_reflns_av_R_equivalents 0.0371
_diffrn_reflns_av_unetI/netI 0.0560
_diffrn_reflns_Laue_measured_fraction_full 1.000
_diffrn_reflns_Laue_measured_fraction_max 1.000
_diffrn_reflns_limit_h_max 10
_diffrn_reflns_limit_h_min -10
_diffrn_reflns_limit_k_max 20
_diffrn_reflns_limit_k_min -20
_diffrn_reflns_limit_l_max 4
_diffrn_reflns_limit_l_min -4
_diffrn_reflns_number 2349
_diffrn_reflns_point_group_measured_fraction_full 1.000
_diffrn_reflns_point_group_measured_fraction_max 1.000
_diffrn_reflns_theta_full 25.242
_diffrn_reflns_theta_max 27.682
_diffrn_reflns_theta_min 2.566
_diffrn_source 'fine-focus sealed tube'
_exptl_absorpt_coefficient_mu 15.182
_exptl_absorpt_correction_T_max 1.000
_exptl_absorpt_correction_T_min 0.697
_exptl_absorpt_correction_type empirical
_exptl_crystal_colour violet
_exptl_crystal_density_diffrn 5.871
_exptl_crystal_density_method 'not measured'
_exptl_crystal_description Prism
_exptl_crystal_F_000 347
_exptl_crystal_size_max 0.12
_exptl_crystal_size_mid 0.07
_exptl_crystal_size_min 0.04
_refine_diff_density_max 1.261
_refine_diff_density_min -1.646
_refine_diff_density_rms 0.305
_refine_ls_abs_structure_details
;
 Refined as an inversion twin.
;
_refine_ls_abs_structure_Flack 0.15(5)
_refine_ls_extinction_coef 0.0315(18)
_refine_ls_extinction_expression Fc^*^=kFc[1+0.001xFc^2^\l^3^/sin(2\q)]^-1/4^
_refine_ls_extinction_method SHELXL
_refine_ls_goodness_of_fit_ref 1.084
_refine_ls_hydrogen_treatment undef
_refine_ls_matrix_type full
_refine_ls_number_parameters 90
_refine_ls_number_reflns 1071
_refine_ls_number_restraints 38
_refine_ls_restrained_S_all 1.077
_refine_ls_R_factor_all 0.0320
_refine_ls_R_factor_gt 0.0311
_refine_ls_shift/su_max 0.001
_refine_ls_shift/su_mean 0.000
_refine_ls_structure_factor_coef Fsqd
_refine_ls_weighting_details 'w=1/[\s^2^(Fo^2^)+(0.0369P)^2^] where P=(Fo^2^+2Fc^2^)/3'
_refine_ls_weighting_scheme calc
_refine_ls_wR_factor_gt 0.0730
_refine_ls_wR_factor_ref 0.0745
_reflns_Friedel_coverage 0.982
_reflns_Friedel_fraction_full 1.000
_reflns_Friedel_fraction_max 1.000
_reflns_number_gt 1045
_reflns_number_total 1071
_reflns_threshold_expression 'I > 2\s(I)'
_cod_data_source_file c5nj02710a2.cif
_cod_data_source_block CdNdBO
_cod_depositor_comments
;
 Updating space group information.

 Antanas Vaitkus,
 2018-06-07

 Adding full bibliography for 7055225--7055226.cif.
;
_cod_original_cell_volume 444.82(13)
_cod_database_code 7055225
_shelx_space_group_comment
;
The symmetry employed for this shelxl refinement is uniquely defined
by the following loop, which should always be used as a source of
symmetry information in preference to the above space-group names.
They are only intended as comments.
;
_shelxl_version_number 2013-4

loop_
_space_group_symop_id
_space_group_symop_operation_xyz
1 'x, y, z'
2 'x, -y, z'
3 'x+1/2, y+1/2, z'
4 'x+1/2, -y+1/2, z'

loop_
_atom_site_label
_atom_site_type_symbol
_atom_site_fract_x
_atom_site_fract_y
_atom_site_fract_z
_atom_site_U_iso_or_equiv
_atom_site_adp_type
_atom_site_occupancy
_atom_site_site_symmetry_order
_atom_site_calc_flag
_atom_site_refinement_flags_posn
_atom_site_refinement_flags_adp
_atom_site_refinement_flags_occupancy
Nd1 Nd 0.00629(17) 0.0000 0.0063(3) 0.0195(4) Uani 1 2 d S T P
Cd1 Cd 0.85541(13) 0.61244(7) 0.6642(2) 0.0112(4) Uani 1 1 d . . .
Cd2 Cd 0.73615(16) 0.82197(7) 0.3562(3) 0.0137(4) Uani 1 1 d . . .
O1 O 0.5378(16) 0.9240(8) 0.234(3) 0.014(2) Uani 1 1 d . . .
O2 O 0.682(2) 0.5000 0.583(5) 0.018(4) Uani 1 2 d S T P
O3 O 1.028(2) 0.7281(9) 0.704(4) 0.027(3) Uani 1 1 d . U .
O4 O 0.9051(16) 0.8539(9) -0.089(4) 0.020(3) Uani 1 1 d . U .
O5 O 0.704(2) 0.6771(9) 1.110(4) 0.028(3) Uani 1 1 d . U .
O6 O -0.208(2) 0.0000 0.405(5) 0.021(4) Uani 1 2 d S TU P
B1 B 0.549(2) 0.6984(12) 0.912(5) 0.010(3) Uani 1 1 d . U .
B2 B 0.622(3) 1.0000 0.298(8) 0.011(5) Uani 1 2 d S TU P

loop_
_atom_site_aniso_label
_atom_site_aniso_U_11
_atom_site_aniso_U_22
_atom_site_aniso_U_33
_atom_site_aniso_U_23
_atom_site_aniso_U_13
_atom_site_aniso_U_12
Nd1 0.0141(7) 0.0264(8) 0.0183(6) 0.000 0.0034(5) 0.000
Cd1 0.0100(6) 0.0109(6) 0.0126(5) -0.0007(5) 0.0018(4) -0.0009(4)
Cd2 0.0134(6) 0.0144(6) 0.0142(6) -0.0008(5) 0.0049(5) 0.0005(4)
O1 0.021(6) 0.012(6) 0.011(5) 0.002(5) 0.005(5) -0.002(5)
O2 0.020(9) 0.019(9) 0.017(8) 0.000 0.010(7) 0.000
O3 0.030(5) 0.026(5) 0.030(5) -0.006(4) 0.014(4) -0.003(4)
O4 0.019(4) 0.018(4) 0.022(4) 0.002(3) 0.006(4) 0.003(3)
O5 0.027(5) 0.032(5) 0.025(4) -0.001(4) 0.007(4) 0.005(4)
O6 0.020(5) 0.024(6) 0.020(5) 0.000 0.005(4) 0.000
B1 0.010(5) 0.008(5) 0.011(5) -0.001(4) 0.004(4) -0.001(4)
B2 0.012(6) 0.011(6) 0.010(6) 0.000 0.001(4) 0.000

loop_
_atom_type_symbol
_atom_type_description
_atom_type_scat_dispersion_real
_atom_type_scat_dispersion_imag
_atom_type_scat_source
B B 0.0013 0.0007 'International Tables Vol C Tables 4.2.6.8 and 6.1.1.4'
O O 0.0106 0.0060 'International Tables Vol C Tables 4.2.6.8 and 6.1.1.4'
Cd Cd -0.8075 1.2024 'International Tables Vol C Tables 4.2.6.8 and 6.1.1.4'
Nd Nd -0.1943 3.0179 'International Tables Vol C Tables 4.2.6.8 and 6.1.1.4'

loop_
_geom_angle_atom_site_label_1
_geom_angle_atom_site_label_2
_geom_angle_atom_site_label_3
_geom_angle
_geom_angle_site_symmetry_1
_geom_angle_site_symmetry_3
O2 Nd1 O2 103.4(8) 3_444 3_445
O2 Nd1 O6 174.0(7) 3_444 .
O2 Nd1 O6 82.6(6) 3_445 .
O2 Nd1 O4 98.2(3) 3_444 1_445
O2 Nd1 O4 105.2(3) 3_445 1_445
O6 Nd1 O4 80.0(3) . 1_445
O2 Nd1 O4 98.2(3) 3_444 2_465
O2 Nd1 O4 105.2(3) 3_445 2_465
O6 Nd1 O4 80.0(3) . 2_465
O4 Nd1 O4 140.9(6) 1_445 2_465
O2 Nd1 O6 81.6(7) 3_444 1_554
O2 Nd1 O6 175.0(6) 3_445 1_554
O6 Nd1 O6 92.4(7) . 1_554
O4 Nd1 O6 73.8(3) 1_445 1_554
O4 Nd1 O6 73.8(3) 2_465 1_554
O2 Nd1 Nd1 141.4(5) 3_444 1_556
O2 Nd1 Nd1 38.0(4) 3_445 1_556
O6 Nd1 Nd1 44.6(5) . 1_556
O4 Nd1 Nd1 94.5(3) 1_445 1_556
O4 Nd1 Nd1 94.5(3) 2_465 1_556
O6 Nd1 Nd1 137.0(4) 1_554 1_556
O2 Nd1 Nd1 38.6(5) 3_444 1_554
O2 Nd1 Nd1 142.0(4) 3_445 1_554
O6 Nd1 Nd1 135.4(5) . 1_554
O4 Nd1 Nd1 85.5(3) 1_445 1_554
O4 Nd1 Nd1 85.5(3) 2_465 1_554
O6 Nd1 Nd1 43.0(4) 1_554 1_554
Nd1 Nd1 Nd1 180.0 1_556 1_554
O2 Nd1 Cd1 34.4(3) 3_444 3_444
O2 Nd1 Cd1 84.5(4) 3_445 3_444
O6 Nd1 Cd1 148.42(19) . 3_444
O4 Nd1 Cd1 131.3(3) 1_445 3_444
O4 Nd1 Cd1 75.7(3) 2_465 3_444
O6 Nd1 Cd1 99.9(4) 1_554 3_444
Nd1 Nd1 Cd1 117.46(3) 1_556 3_444
Nd1 Nd1 Cd1 62.54(3) 1_554 3_444
O2 Nd1 Cd1 34.4(3) 3_444 4_454
O2 Nd1 Cd1 84.5(4) 3_445 4_454
O6 Nd1 Cd1 148.42(19) . 4_454
O4 Nd1 Cd1 75.7(3) 1_445 4_454
O4 Nd1 Cd1 131.3(3) 2_465 4_454
O6 Nd1 Cd1 99.9(4) 1_554 4_454
Nd1 Nd1 Cd1 117.46(3) 1_556 4_454
Nd1 Nd1 Cd1 62.54(3) 1_554 4_454
Cd1 Nd1 Cd1 57.50(4) 3_444 4_454
O2 Nd1 Cd1 85.5(4) 3_444 3_445
O2 Nd1 Cd1 33.4(2) 3_445 3_445
O6 Nd1 Cd1 99.8(4) . 3_445
O4 Nd1 Cd1 136.4(3) 1_445 3_445
O4 Nd1 Cd1 80.2(3) 2_465 3_445
O6 Nd1 Cd1 148.85(17) 1_554 3_445
Nd1 Nd1 Cd1 60.99(3) 1_556 3_445
Nd1 Nd1 Cd1 119.01(3) 1_554 3_445
Cd1 Nd1 Cd1 56.47(2) 3_444 3_445
Cd1 Nd1 Cd1 84.47(4) 4_454 3_445
O2 Nd1 Cd1 85.5(4) 3_444 4_455
O2 Nd1 Cd1 33.4(2) 3_445 4_455
O6 Nd1 Cd1 99.8(4) . 4_455
O4 Nd1 Cd1 80.2(3) 1_445 4_455
O4 Nd1 Cd1 136.4(3) 2_465 4_455
O6 Nd1 Cd1 148.85(17) 1_554 4_455
Nd1 Nd1 Cd1 60.99(3) 1_556 4_455
Nd1 Nd1 Cd1 119.01(3) 1_554 4_455
Cd1 Nd1 Cd1 84.47(4) 3_444 4_455
Cd1 Nd1 Cd1 56.47(2) 4_454 4_455
Cd1 Nd1 Cd1 56.60(4) 3_445 4_455
O2 Cd1 O3 176.2(6) . .
O2 Cd1 O1 101.1(5) . 4_566
O3 Cd1 O1 82.2(5) . 4_566
O2 Cd1 O5 91.3(6) . 1_554
O3 Cd1 O5 85.4(6) . 1_554
O1 Cd1 O5 167.5(5) 4_566 1_554
O2 Cd1 O1 99.5(5) . 4_565
O3 Cd1 O1 78.2(5) . 4_565
O1 Cd1 O1 97.3(5) 4_566 4_565
O5 Cd1 O1 81.9(4) 1_554 4_565
O2 Cd1 O5 92.8(5) . .
O3 Cd1 O5 89.4(5) . .
O1 Cd1 O5 81.5(4) 4_566 .
O5 Cd1 O5 96.6(5) 1_554 .
O1 Cd1 O5 167.6(5) 4_565 .
O2 Cd1 Nd1 34.1(4) . 3_556
O3 Cd1 Nd1 148.4(3) . 3_556
O1 Cd1 Nd1 89.8(3) 4_566 3_556
O5 Cd1 Nd1 99.9(4) 1_554 3_556
O1 Cd1 Nd1 133.3(3) 4_565 3_556
O5 Cd1 Nd1 59.1(4) . 3_556
O2 Cd1 Nd1 33.7(5) . 3
O3 Cd1 Nd1 142.7(4) . 3
O1 Cd1 Nd1 134.3(3) 4_566 3
O5 Cd1 Nd1 58.2(4) 1_554 3
O1 Cd1 Nd1 88.2(3) 4_565 3
O5 Cd1 Nd1 101.5(4) . 3
Nd1 Cd1 Nd1 56.47(2) 3_556 3
O4 Cd2 O1 107.7(5) 1_556 .
O4 Cd2 O4 102.0(5) 1_556 .
O1 Cd2 O4 101.2(4) . .
O4 Cd2 O3 89.8(5) 1_556 4_465
O1 Cd2 O3 78.4(5) . 4_465
O4 Cd2 O3 167.6(5) . 4_465
O4 Cd2 O5 122.1(5) 1_556 1_554
O1 Cd2 O5 125.3(5) . 1_554
O4 Cd2 O5 90.0(5) . 1_554
O3 Cd2 O5 80.4(5) 4_465 1_554
O4 Cd2 B1 147.0(5) 1_556 1_554
O1 Cd2 B1 95.9(5) . 1_554
O4 Cd2 B1 95.5(5) . 1_554
O3 Cd2 B1 72.3(5) 4_465 1_554
O5 Cd2 B1 29.4(5) 1_554 1_554
B2 O1 Cd2 106.4(12) . .
B2 O1 Cd1 124.7(13) . 4_464
Cd2 O1 Cd1 107.5(5) . 4_464
B2 O1 Cd1 116.9(12) . 4_465
Cd2 O1 Cd1 101.6(4) . 4_465
Cd1 O1 Cd1 97.3(4) 4_464 4_465
Nd1 O2 Cd1 111.5(5) 3_556 .
Nd1 O2 Cd1 111.5(5) 3_556 2_565
Cd1 O2 Cd1 104.9(8) . 2_565
Nd1 O2 Nd1 103.4(8) 3_556 3
Cd1 O2 Nd1 112.9(5) . 3
Cd1 O2 Nd1 112.9(5) 2_565 3
B1 O3 Cd1 136.8(11) 4_565 .
B1 O3 Cd2 121.9(11) 4_565 4_565
Cd1 O3 Cd2 100.1(5) . 4_565
B1 O4 Cd2 103.7(10) 4_564 1_554
B1 O4 Cd2 116.6(10) 4_564 .
Cd2 O4 Cd2 102.0(5) 1_554 .
B1 O4 Nd1 107.5(10) 4_564 1_665
Cd2 O4 Nd1 117.9(6) 1_554 1_665
Cd2 O4 Nd1 109.5(5) . 1_665
B1 O5 Cd1 145.9(12) . 1_556
B1 O5 Cd1 107.2(11) . .
Cd1 O5 Cd1 96.6(5) 1_556 .
B1 O5 Cd2 88.7(11) . 1_556
Cd1 O5 Cd2 96.2(5) 1_556 1_556
Cd1 O5 Cd2 127.1(6) . 1_556
B2 O6 Nd1 128.8(15) 1_445 .
B2 O6 Nd1 138.8(15) 1_445 1_556
Nd1 O6 Nd1 92.4(7) . 1_556
O5 B1 O3 120.0(16) . 4_465
O5 B1 O4 121.8(16) . 4_466
O3 B1 O4 118.2(15) 4_465 4_466
O5 B1 Cd2 61.9(9) . 1_556
O3 B1 Cd2 72.9(10) 4_465 1_556
O4 B1 Cd2 140.4(11) 4_466 1_556
O6 B2 O1 119.3(11) 1_665 .
O6 B2 O1 119.3(11) 1_665 2_575
O1 B2 O1 121(2) . 2_575

loop_
_geom_bond_atom_site_label_1
_geom_bond_atom_site_label_2
_geom_bond_distance
_geom_bond_site_symmetry_2
Nd1 O2 2.238(17) 3_444
Nd1 O2 2.267(19) 3_445
Nd1 O6 2.414(18) .
Nd1 O4 2.462(14) 1_445
Nd1 O4 2.462(14) 2_465
Nd1 O6 2.49(2) 1_554
Nd1 Nd1 3.5364(6) 1_556
Nd1 Nd1 3.5364(6) 1_554
Nd1 Cd1 3.7103(15) 3_444
Nd1 Cd1 3.7103(15) 4_454
Nd1 Cd1 3.7646(16) 3_445
Nd1 Cd1 3.7646(16) 4_455
Cd1 O2 2.251(12) .
Cd1 O3 2.290(15) .
Cd1 O1 2.346(12) 4_566
Cd1 O5 2.350(15) 1_554
Cd1 O1 2.366(11) 4_565
Cd1 O5 2.388(15) .
Cd1 Nd1 3.7103(15) 3_556
Cd1 Nd1 3.7645(16) 3
Cd2 O4 2.237(13) 1_556
Cd2 O1 2.261(13) .
Cd2 O4 2.313(12) .
Cd2 O3 2.386(14) 4_465
Cd2 O5 2.457(14) 1_554
Cd2 B1 2.784(19) 1_554
O1 B2 1.384(18) .
O1 Cd1 2.346(12) 4_464
O1 Cd1 2.366(11) 4_465
O2 Nd1 2.238(17) 3_556
O2 Cd1 2.251(12) 2_565
O2 Nd1 2.267(19) 3
O3 B1 1.37(2) 4_565
O3 Cd2 2.386(14) 4_565
O4 B1 1.42(2) 4_564
O4 Cd2 2.237(13) 1_554
O4 Nd1 2.462(14) 1_665
O5 B1 1.37(2) .
O5 Cd1 2.350(15) 1_556
O5 Cd2 2.457(14) 1_556
O6 B2 1.35(3) 1_445
O6 Nd1 2.49(2) 1_556
B1 O3 1.37(2) 4_465
B1 O4 1.42(2) 4_466
B1 Cd2 2.784(19) 1_556
B2 O6 1.35(3) 1_665
B2 O1 1.384(18) 2_575
